data_1566354
loop_
_publ_author_name
'Bing, Jade A.'
'Schley, Nathan D.'
'Johnston, Jeffrey N.'

_publ_section_title
;
 Fluorine-induced diastereodivergence discovered in an equally rare
 enantioselective syn-aza-Henry reaction
;
_journal_name_full 'Chemical Science'
_journal_paper_doi 10.1039/D1SC05910F
_journal_year 2022
_chemical_absolute_configuration ad
_chemical_formula_moiety 'C20 H31 F N2 O4'
_chemical_formula_sum 'C20 H31 F N2 O4'
_chemical_formula_weight 382.47
_space_group_crystal_system orthorhombic
_space_group_IT_number 19
_space_group_name_Hall 'P 2ac 2ab'
_space_group_name_H-M_alt 'P 21 21 21'
_atom_sites_solution_hydrogens geom
_atom_sites_solution_primary dual
_audit_creation_date 2019-11-04
_audit_creation_method
;
Olex2 1.2
(compiled 2018.05.29 svn.r3508 for OlexSys, GUI svn.r5506)
;
_audit_update_record
;
2021-10-26 deposited with the CCDC.	2022-02-03 downloaded from the CCDC.
;
_cell_angle_alpha 90
_cell_angle_beta 90
_cell_angle_gamma 90
_cell_formula_units_Z 12
_cell_length_a 11.50004(6)
_cell_length_b 18.45454(10)
_cell_length_c 30.36728(18)
_cell_measurement_reflns_used 24703
_cell_measurement_temperature 100.00(10)
_cell_measurement_theta_max 72.1420
_cell_measurement_theta_min 2.7800
_cell_volume 6444.79(6)
_computing_cell_refinement 'CrysAlisPro 1.171.38.46 (Rigaku OD, 2015)'
_computing_data_collection 'CrysAlisPro 1.171.38.46 (Rigaku OD, 2015)'
_computing_data_reduction 'CrysAlisPro 1.171.38.46 (Rigaku OD, 2015)'
_computing_molecular_graphics 'Olex2 (Dolomanov et al., 2009)'
_computing_publication_material 'Olex2 (Dolomanov et al., 2009)'
_computing_structure_refinement 'ShelXL (Sheldrick, 2015)'
_computing_structure_solution 'ShelXT (Sheldrick, 2015)'
_diffrn_ambient_environment N~2~
_diffrn_ambient_temperature 100.00(10)
_diffrn_detector 'CCD plate'
_diffrn_detector_area_resol_mean 8.1506
_diffrn_detector_type EosS2
_diffrn_measured_fraction_theta_full 1.000
_diffrn_measured_fraction_theta_max 0.990
_diffrn_measurement_details
;
List of Runs (angles in degrees, time in seconds):

  # Type    Start    End  Width  t~exp~   \w     \q     \k     \f   Frames
#--------------------------------------------------------------------------
  1  \w    -53.00  31.00   1.00    1.00    --  -36.45  57.00 -90.00   84
  2  \w   -106.00 -18.00   1.00    1.00    --  -36.45 -38.00  30.00   88
  3  \w      1.00  75.00   1.00    1.00    --   36.45 -99.00-150.00   74
  4  \w     20.00 104.00   1.00    1.00    --   36.45  57.00  90.00   84
  5  \w     23.00  90.00   1.00    1.00    --   36.45-125.00  90.00   67
  6  \w     39.00 109.00   1.00    1.00    --  108.65 -94.00  90.00   70
  7  \w     91.00 176.00   1.00    1.00    --  108.65  61.00  60.00   85
  8  \w    100.00 178.00   1.00    1.00    --  108.65 111.00 -60.00   78
  9  \w     39.00 109.00   1.00    1.00    --  108.65 -94.00 -90.00   70
 10  \w     82.00 176.00   1.00    1.00    --  108.65  77.00-180.00   94
 11  \w     91.00 176.00   1.00    1.00    --  108.65  61.00  30.00   85
 12  \w     39.00 109.00   1.00    1.00    --  108.65 -94.00  30.00   70
 13  \w     40.00 126.00   1.00    1.00    --  108.65 -45.00  30.00   86
 14  \w   -104.00 -20.00   1.00    1.00    --  -36.45 -57.00-180.00   84
 15  \w   -104.00 -60.00   1.00    1.00    --  -36.45 -77.00 -60.00   44
;
_diffrn_measurement_device 'four-circle diffractometer'
_diffrn_measurement_device_type 'SuperNova, Dual, Cu at zero, EosS2'
_diffrn_measurement_method '\w scans'
_diffrn_orient_matrix_type 'CrysAlisPro convention (1999,Acta A55,543-557)'
_diffrn_orient_matrix_UB_11 0.0721841000
_diffrn_orient_matrix_UB_12 0.0684075000
_diffrn_orient_matrix_UB_13 0.0098779000
_diffrn_orient_matrix_UB_21 -0.0323566000
_diffrn_orient_matrix_UB_22 0.0310101000
_diffrn_orient_matrix_UB_23 -0.0454931000
_diffrn_orient_matrix_UB_31 -0.1080427000
_diffrn_orient_matrix_UB_32 0.0364157000
_diffrn_orient_matrix_UB_33 0.0202218000
_diffrn_radiation_monochromator mirror
_diffrn_radiation_probe x-ray
_diffrn_radiation_type CuK\a
_diffrn_radiation_wavelength 1.54184
_diffrn_reflns_av_R_equivalents 0.0245
_diffrn_reflns_av_unetI/netI 0.0250
_diffrn_reflns_Laue_measured_fraction_full 1.000
_diffrn_reflns_Laue_measured_fraction_max 0.990
_diffrn_reflns_limit_h_max 13
_diffrn_reflns_limit_h_min -14
_diffrn_reflns_limit_k_max 22
_diffrn_reflns_limit_k_min -22
_diffrn_reflns_limit_l_max 37
_diffrn_reflns_limit_l_min -27
_diffrn_reflns_number 35099
_diffrn_reflns_point_group_measured_fraction_full 1.000
_diffrn_reflns_point_group_measured_fraction_max 0.982
_diffrn_reflns_theta_full 67.684
_diffrn_reflns_theta_max 72.268
_diffrn_reflns_theta_min 2.802
_diffrn_source 'micro-focus sealed X-ray tube'
_diffrn_source_type 'SuperNova (Cu) X-ray Source'
_exptl_absorpt_coefficient_mu 0.722
_exptl_absorpt_correction_T_max 1.000
_exptl_absorpt_correction_T_min 0.340
_exptl_absorpt_correction_type gaussian
_exptl_absorpt_process_details
;
CrysAlisPro 1.171.38.46 (Rigaku Oxford Diffraction, 2015)
Numerical absorption correction based on gaussian integration over
			a multifaceted crystal model
Empirical absorption correction using spherical harmonics,
 implemented in SCALE3 ABSPACK scaling algorithm.
;
_exptl_crystal_colour colourless
_exptl_crystal_colour_primary colourless
_exptl_crystal_density_diffrn 1.183
_exptl_crystal_description block
_exptl_crystal_F_000 2472
_exptl_crystal_size_max 0.465
_exptl_crystal_size_mid 0.375
_exptl_crystal_size_min 0.246
_refine_diff_density_max 0.165
_refine_diff_density_min -0.265
_refine_diff_density_rms 0.057
_refine_ls_abs_structure_details
;
 Flack x determined using 5234 quotients [(I+)-(I-)]/[(I+)+(I-)]
 (Parsons, Flack and Wagner, Acta Cryst. B69 (2013) 249-259).
;
_refine_ls_abs_structure_Flack -0.01(3)
_refine_ls_extinction_method none
_refine_ls_goodness_of_fit_ref 1.046
_refine_ls_hydrogen_treatment constr
_refine_ls_matrix_type full
_refine_ls_number_parameters 748
_refine_ls_number_reflns 12498
_refine_ls_number_restraints 0
_refine_ls_restrained_S_all 1.046
_refine_ls_R_factor_all 0.0315
_refine_ls_R_factor_gt 0.0306
_refine_ls_shift/su_max 0.001
_refine_ls_shift/su_mean 0.000
_refine_ls_structure_factor_coef Fsqd
_refine_ls_weighting_details 'w=1/[\s^2^(Fo^2^)+(0.0423P)^2^+0.9956P] where P=(Fo^2^+2Fc^2^)/3'
_refine_ls_weighting_scheme calc
_refine_ls_wR_factor_gt 0.0764
_refine_ls_wR_factor_ref 0.0771
_reflns_Friedel_coverage 0.797
_reflns_Friedel_fraction_full 1.000
_reflns_Friedel_fraction_max 0.971
_reflns_number_gt 12176
_reflns_number_total 12498
_reflns_threshold_expression 'I > 2\s(I)'
_cod_data_source_file d1sc05910f2.cif
_cod_data_source_block jab-4-262-d1
_cod_database_code 1566354
_shelx_shelxl_version_number 2018/1
_chemical_oxdiff_formula C20H31FN2O4
_shelx_space_group_comment
;
The symmetry employed for this shelxl refinement is uniquely defined
by the following loop, which should always be used as a source of
symmetry information in preference to the above space-group names.
They are only intended as comments.
;
_reflns_odcompleteness_completeness 99.98
_reflns_odcompleteness_iscentric 1
_reflns_odcompleteness_theta 66.49
_olex2_refinement_description
;
1. Fixed Uiso
 At 1.2 times of:
  All C(H) groups, All C(H,H) groups, All N(H) groups
 At 1.5 times of:
  All C(H,H,H) groups
2.a Ternary CH refined with riding coordinates:
 C2(H2), C2B(H2B), C2C(H2C)
2.b Secondary CH2 refined with riding coordinates:
 C4(H4A,H4B), C5(H5A,H5B), C11(H11A,H11B), C4B(H4BA,H4BB), C5B(H5BA,H5BB),
 C11B(H11C,H11D), C4C(H4CA,H4CB), C5C(H5CA,H5CB), C11C(H11E,H11F)
2.c Aromatic/amide H refined with riding coordinates:
 N1(H1), C8(H8), C9(H9), C10(H10), C15(H15), C01L(H01L), C7(H7), N1B(H1B),
 C7B(H7B), C8B(H8B), C9B(H9B), C10B(H10B), C1A(H1A), N1C(H1C), C7C(H7C),
 C8C(H8C), C9C(H9C), C10C(H10C)
2.d Idealised Me refined as rotating group:
 C13(H13A,H13B,H13C), C14(H14A,H14B,H14C), C17(H17A,H17B,H17C), C18(H18A,H18B,
 H18C), C19(H19A,H19B,H19C), C1D(H1DA,H1DB,H1DC), C13B(H13D,H13E,H13F),
 C14B(H14D,H14E,H14F), C15B(H15A,H15B,H15C), C17B(H17D,H17E,H17F), C18B(H18D,
 H18E,H18F), C19B(H19D,H19E,H19F), C13C(H13G,H13H,H13I), C14C(H14G,H14H,H14I),
 C15C(H15D,H15E,H15F), C17C(H17G,H17H,H17I), C18C(H18G,H18H,H18I), C19C(H19G,
 H19H,H19I)
;
_olex2_date_sample_data_collection 2019-10-31
_olex2_exptl_crystal_mounting_method 'mounted in a polyimide loop'
_olex2_submission_special_instructions 'No special instructions were received'
_oxdiff_exptl_absorpt_empirical_details
;
Empirical correction (ABSPACK) includes:
- Absorption correction using spherical harmonics
- Frame scaling
;
_oxdiff_exptl_absorpt_empirical_full_max 1.063
_oxdiff_exptl_absorpt_empirical_full_min 0.903

loop_
_space_group_symop_operation_xyz
'x, y, z'
'-x+1/2, -y, z+1/2'
'-x, y+1/2, -z+1/2'
'x+1/2, -y+1/2, -z'

loop_
_atom_site_label
_atom_site_type_symbol
_atom_site_fract_x
_atom_site_fract_y
_atom_site_fract_z
_atom_site_U_iso_or_equiv
_atom_site_adp_type
_atom_site_occupancy
_atom_site_site_symmetry_order
_atom_site_calc_flag
_atom_site_refinement_flags_posn
_atom_site_refinement_flags_adp
_atom_site_refinement_flags_occupancy
_atom_site_disorder_assembly
_atom_site_disorder_group
F1 F 0.46586(10) 0.60539(6) 0.40583(4) 0.0231(2) Uani 1 1 d . . . . .
O1 O 0.75996(11) 0.44681(7) 0.41738(4) 0.0197(3) Uani 1 1 d . . . . .
O2 O 0.86475(11) 0.44505(7) 0.35342(4) 0.0190(3) Uani 1 1 d . . . . .
O3 O 0.64970(15) 0.65029(9) 0.32180(5) 0.0365(4) Uani 1 1 d . . . . .
O4 O 0.46995(14) 0.67506(9) 0.33598(5) 0.0356(4) Uani 1 1 d . . . . .
N1 N 0.69606(13) 0.50086(8) 0.35441(5) 0.0151(3) Uani 1 1 d . . . . .
H1 H 0.715293 0.515445 0.328521 0.018 Uiso 1 1 calc R . . . .
N2 N 0.56198(15) 0.64579(8) 0.34416(5) 0.0206(3) Uani 1 1 d . . . . .
C1 C 0.77364(15) 0.46227(9) 0.37879(6) 0.0158(3) Uani 1 1 d . . . . .
C2 C 0.58213(15) 0.51767(9) 0.37135(6) 0.0142(3) Uani 1 1 d . . . . .
H2 H 0.571181 0.488411 0.397957 0.017 Uiso 1 1 calc R . . . .
C3 C 0.57153(16) 0.59792(10) 0.38526(6) 0.0162(3) Uani 1 1 d . . . . .
C4 C 0.66548(18) 0.62730(10) 0.41490(7) 0.0236(4) Uani 1 1 d . . . . .
H4A H 0.740611 0.619193 0.401243 0.028 Uiso 1 1 calc R . . . .
H4B H 0.664238 0.601111 0.442588 0.028 Uiso 1 1 calc R . . . .
C5 C 0.6505(2) 0.70898(11) 0.42412(7) 0.0291(5) Uani 1 1 d . . . . .
H5A H 0.688278 0.736130 0.400811 0.035 Uiso 1 1 calc R . . . .
H5B H 0.568274 0.720691 0.423323 0.035 Uiso 1 1 calc R . . . .
C6 C 0.69980(18) 0.73297(10) 0.46790(6) 0.0232(4) Uani 1 1 d . . . . .
C8 C 0.6508(2) 0.70670(12) 0.50662(7) 0.0313(5) Uani 1 1 d . . . . .
H8 H 0.592380 0.671918 0.505133 0.038 Uiso 1 1 calc R . . . .
C9 C 0.77433(19) 0.78314(12) 0.55001(7) 0.0307(5) Uani 1 1 d . . . . .
H9 H 0.798674 0.800055 0.577348 0.037 Uiso 1 1 calc R . . . .
C10 C 0.82433(18) 0.80925(11) 0.51226(8) 0.0296(5) Uani 1 1 d . . . . .
H10 H 0.882682 0.844024 0.513992 0.035 Uiso 1 1 calc R . . . .
C11 C 0.48661(15) 0.49559(9) 0.33886(6) 0.0161(3) Uani 1 1 d . . . . .
H11A H 0.515666 0.502657 0.309186 0.019 Uiso 1 1 calc R . . . .
H11B H 0.420929 0.527926 0.342797 0.019 Uiso 1 1 calc R . . . .
C12 C 0.44296(16) 0.41694(9) 0.34305(6) 0.0177(4) Uani 1 1 d . . . . .
C13 C 0.36455(17) 0.40216(11) 0.30319(6) 0.0223(4) Uani 1 1 d . . . . .
H13A H 0.301055 0.435928 0.303119 0.033 Uiso 1 1 calc GR . . . .
H13B H 0.334697 0.353659 0.304899 0.033 Uiso 1 1 calc GR . . . .
H13C H 0.408832 0.407631 0.276596 0.033 Uiso 1 1 calc GR . . . .
C14 C 0.54334(17) 0.36207(10) 0.34308(7) 0.0242(4) Uani 1 1 d . . . . .
H14A H 0.590701 0.369381 0.317435 0.036 Uiso 1 1 calc GR . . . .
H14B H 0.512352 0.313765 0.342779 0.036 Uiso 1 1 calc GR . . . .
H14C H 0.589705 0.368748 0.369055 0.036 Uiso 1 1 calc GR . . . .
C15 C 0.6875(2) 0.73150(14) 0.54727(7) 0.0353(5) Uani 1 1 d . . . . .
H15 H 0.653733 0.713404 0.572831 0.042 Uiso 1 1 calc R . . . .
C16 C 0.95918(15) 0.39789(10) 0.37032(6) 0.0176(4) Uani 1 1 d . . . . .
C17 C 1.04368(16) 0.39772(11) 0.33207(6) 0.0234(4) Uani 1 1 d . . . . .
H17A H 1.006231 0.377934 0.306497 0.035 Uiso 1 1 calc GR . . . .
H17B H 1.110147 0.368676 0.339432 0.035 Uiso 1 1 calc GR . . . .
H17C H 1.068214 0.446433 0.326019 0.035 Uiso 1 1 calc GR . . . .
C18 C 0.91112(17) 0.32243(10) 0.37822(7) 0.0225(4) Uani 1 1 d . . . . .
H18A H 0.856502 0.323824 0.402115 0.034 Uiso 1 1 calc GR . . . .
H18B H 0.973679 0.290127 0.385486 0.034 Uiso 1 1 calc GR . . . .
H18C H 0.872778 0.305601 0.352072 0.034 Uiso 1 1 calc GR . . . .
C19 C 1.01503(16) 0.43158(10) 0.41085(6) 0.0214(4) Uani 1 1 d . . . . .
H19A H 1.032498 0.481554 0.405083 0.032 Uiso 1 1 calc GR . . . .
H19B H 1.085505 0.406124 0.417764 0.032 Uiso 1 1 calc GR . . . .
H19C H 0.962329 0.428322 0.435289 0.032 Uiso 1 1 calc GR . . . .
C1D C 0.37171(19) 0.40791(12) 0.38517(7) 0.0296(5) Uani 1 1 d . . . . .
H1DA H 0.420430 0.416701 0.410274 0.044 Uiso 1 1 calc GR . . . .
H1DB H 0.341443 0.359490 0.386579 0.044 Uiso 1 1 calc GR . . . .
H1DC H 0.308481 0.441881 0.385104 0.044 Uiso 1 1 calc GR . . . .
C01L C 0.78797(18) 0.78382(11) 0.47116(7) 0.0260(4) Uani 1 1 d . . . . .
H01L H 0.823336 0.801228 0.445728 0.031 Uiso 1 1 calc R . . . .
C7 C 0.29098(18) 0.60935(11) 0.64221(7) 0.0243(4) Uani 1 1 d . . . . .
H7 H 0.249838 0.626497 0.617993 0.029 Uiso 1 1 calc R . . . .
F1B F 0.43684(9) 0.37216(6) 0.56199(3) 0.0200(2) Uani 1 1 d . . . . .
O1B O 0.79451(11) 0.46605(7) 0.58244(4) 0.0204(3) Uani 1 1 d . . . . .
O2B O 0.84866(11) 0.52872(7) 0.52064(4) 0.0205(3) Uani 1 1 d . . . . .
O3B O 0.46796(12) 0.50762(8) 0.48561(5) 0.0268(3) Uani 1 1 d . . . . .
O4B O 0.33503(12) 0.42652(9) 0.49714(5) 0.0294(3) Uani 1 1 d . . . . .
N1B N 0.69579(13) 0.45823(8) 0.51745(5) 0.0160(3) Uani 1 1 d . . . . .
H1B H 0.687932 0.477038 0.491709 0.019 Uiso 1 1 calc R . . . .
N2B N 0.42623(13) 0.45650(8) 0.50596(5) 0.0180(3) Uani 1 1 d . . . . .
C1B C 0.78190(15) 0.48269(9) 0.54393(6) 0.0161(3) Uani 1 1 d . . . . .
C2B C 0.61632(15) 0.40141(9) 0.53093(6) 0.0147(3) Uani 1 1 d . . . . .
H2B H 0.651362 0.377209 0.556410 0.018 Uiso 1 1 calc R . . . .
C3B C 0.49702(15) 0.43046(9) 0.54581(6) 0.0155(3) Uani 1 1 d . . . . .
C4B C 0.49748(16) 0.49027(10) 0.58002(6) 0.0180(4) Uani 1 1 d . . . . .
H4BA H 0.536981 0.532406 0.568158 0.022 Uiso 1 1 calc R . . . .
H4BB H 0.540180 0.474134 0.605767 0.022 Uiso 1 1 calc R . . . .
C5B C 0.37347(16) 0.51149(11) 0.59368(6) 0.0209(4) Uani 1 1 d . . . . .
H5BA H 0.340602 0.542287 0.570985 0.025 Uiso 1 1 calc R . . . .
H5BB H 0.326429 0.467933 0.595199 0.025 Uiso 1 1 calc R . . . .
C6B C 0.36539(16) 0.55057(10) 0.63733(6) 0.0193(4) Uani 1 1 d . . . . .
C7B C 0.42487(19) 0.52557(11) 0.67429(7) 0.0263(4) Uani 1 1 d . . . . .
H7B H 0.474228 0.485874 0.671713 0.032 Uiso 1 1 calc R . . . .
C8B C 0.41154(19) 0.55901(12) 0.71485(7) 0.0293(4) Uani 1 1 d . . . . .
H8B H 0.452241 0.541910 0.739184 0.035 Uiso 1 1 calc R . . . .
C9B C 0.33753(19) 0.61796(11) 0.71918(7) 0.0266(4) Uani 1 1 d . . . . .
H9B H 0.328668 0.640507 0.746363 0.032 Uiso 1 1 calc R . . . .
C10B C 0.27730(19) 0.64293(11) 0.68307(7) 0.0293(5) Uani 1 1 d . . . . .
H10B H 0.227345 0.682290 0.685908 0.035 Uiso 1 1 calc R . . . .
C11B C 0.60327(15) 0.34413(9) 0.49464(6) 0.0162(3) Uani 1 1 d . . . . .
H11C H 0.616072 0.367349 0.466394 0.019 Uiso 1 1 calc R . . . .
H11D H 0.523817 0.326494 0.494962 0.019 Uiso 1 1 calc R . . . .
C12B C 0.68578(15) 0.27862(10) 0.49825(6) 0.0176(4) Uani 1 1 d . . . . .
C13B C 0.67125(18) 0.23393(11) 0.45604(6) 0.0243(4) Uani 1 1 d . . . . .
H13D H 0.591755 0.218693 0.453315 0.037 Uiso 1 1 calc GR . . . .
H13E H 0.720796 0.192120 0.457335 0.037 Uiso 1 1 calc GR . . . .
H13F H 0.692092 0.262999 0.431039 0.037 Uiso 1 1 calc GR . . . .
C14B C 0.81249(16) 0.30282(11) 0.50302(7) 0.0236(4) Uani 1 1 d . . . . .
H14D H 0.831450 0.336105 0.479812 0.035 Uiso 1 1 calc GR . . . .
H14E H 0.862602 0.261319 0.501266 0.035 Uiso 1 1 calc GR . . . .
H14F H 0.822866 0.326219 0.530982 0.035 Uiso 1 1 calc GR . . . .
C15B C 0.65219(18) 0.23119(11) 0.53750(6) 0.0244(4) Uani 1 1 d . . . . .
H15A H 0.657771 0.259033 0.564121 0.037 Uiso 1 1 calc GR . . . .
H15B H 0.703883 0.190438 0.539174 0.037 Uiso 1 1 calc GR . . . .
H15C H 0.573812 0.214311 0.533864 0.037 Uiso 1 1 calc GR . . . .
C16B C 0.96083(16) 0.55552(10) 0.53772(6) 0.0210(4) Uani 1 1 d . . . . .
C17B C 1.00285(19) 0.60262(12) 0.49998(7) 0.0322(5) Uani 1 1 d . . . . .
H17D H 1.009433 0.573782 0.473784 0.048 Uiso 1 1 calc GR . . . .
H17E H 1.077434 0.622733 0.507204 0.048 Uiso 1 1 calc GR . . . .
H17F H 0.948272 0.641142 0.495065 0.048 Uiso 1 1 calc GR . . . .
C18B C 1.04114(18) 0.49146(12) 0.54517(8) 0.0316(5) Uani 1 1 d . . . . .
H18D H 1.010243 0.461410 0.568164 0.047 Uiso 1 1 calc GR . . . .
H18E H 1.116747 0.508663 0.553547 0.047 Uiso 1 1 calc GR . . . .
H18F H 1.047238 0.463788 0.518498 0.047 Uiso 1 1 calc GR . . . .
C19B C 0.94245(19) 0.60073(12) 0.57876(7) 0.0305(5) Uani 1 1 d . . . . .
H19D H 0.885131 0.637339 0.572998 0.046 Uiso 1 1 calc GR . . . .
H19E H 1.014420 0.623361 0.586985 0.046 Uiso 1 1 calc GR . . . .
H19F H 0.916170 0.570157 0.602324 0.046 Uiso 1 1 calc GR . . . .
C1A C 0.39150(18) 0.37869(11) 0.78195(9) 0.0339(5) Uani 1 1 d . . . . .
H1A H 0.371742 0.386858 0.752672 0.041 Uiso 1 1 calc R . . . .
F1C F 0.79803(9) 0.27972(5) 0.72603(3) 0.0190(2) Uani 1 1 d . . . . .
O1C O 0.81476(11) 0.52153(7) 0.74980(4) 0.0187(3) Uani 1 1 d . . . . .
O2C O 0.75122(12) 0.57874(7) 0.68747(4) 0.0198(3) Uani 1 1 d . . . . .
O3C O 0.62122(13) 0.35940(8) 0.64953(5) 0.0275(3) Uani 1 1 d . . . . .
O4C O 0.71658(14) 0.25833(8) 0.65072(5) 0.0315(3) Uani 1 1 d . . . . .
N1C N 0.79899(13) 0.46374(8) 0.68370(5) 0.0155(3) Uani 1 1 d . . . . .
H1C H 0.776420 0.467497 0.656801 0.019 Uiso 1 1 calc R . . . .
N2C N 0.68945(14) 0.31664(8) 0.66629(5) 0.0189(3) Uani 1 1 d . . . . .
C1C C 0.79042(15) 0.52188(9) 0.71066(6) 0.0154(3) Uani 1 1 d . . . . .
C2C C 0.84514(15) 0.39560(9) 0.69907(6) 0.0146(3) Uani 1 1 d . . . . .
H2C H 0.884071 0.405769 0.727101 0.018 Uiso 1 1 calc R . . . .
C3C C 0.74732(16) 0.34106(9) 0.70936(6) 0.0156(3) Uani 1 1 d . . . . .
C4C C 0.65604(16) 0.36895(9) 0.74102(6) 0.0165(3) Uani 1 1 d . . . . .
H4CA H 0.615447 0.409157 0.727344 0.020 Uiso 1 1 calc R . . . .
H4CB H 0.694513 0.387259 0.767172 0.020 Uiso 1 1 calc R . . . .
C5C C 0.56666(17) 0.31166(10) 0.75483(7) 0.0242(4) Uani 1 1 d . . . . .
H5CA H 0.518370 0.299082 0.729779 0.029 Uiso 1 1 calc R . . . .
H5CB H 0.606719 0.268199 0.764456 0.029 Uiso 1 1 calc R . . . .
C6C C 0.49136(17) 0.33969(10) 0.79156(7) 0.0221(4) Uani 1 1 d . . . . .
C7C C 0.5218(2) 0.32870(14) 0.83531(7) 0.0352(5) Uani 1 1 d . . . . .
H7C H 0.588587 0.302843 0.842484 0.042 Uiso 1 1 calc R . . . .
C8C C 0.4503(3) 0.35721(17) 0.86856(8) 0.0560(9) Uani 1 1 d . . . . .
H8C H 0.470251 0.350662 0.897974 0.067 Uiso 1 1 calc R . . . .
C9C C 0.3504(3) 0.39497(14) 0.85780(11) 0.0574(9) Uani 1 1 d . . . . .
H9C H 0.302870 0.413245 0.879956 0.069 Uiso 1 1 calc R . . . .
C10C C 0.3213(2) 0.40547(13) 0.81450(11) 0.0507(8) Uani 1 1 d . . . . .
H10C H 0.253962 0.430727 0.807248 0.061 Uiso 1 1 calc R . . . .
C11C C 0.93900(16) 0.36563(9) 0.66795(6) 0.0173(4) Uani 1 1 d . . . . .
H11E H 0.924332 0.383735 0.638479 0.021 Uiso 1 1 calc R . . . .
H11F H 0.932367 0.313252 0.667024 0.021 Uiso 1 1 calc R . . . .
C12C C 1.06443(16) 0.38577(10) 0.68125(6) 0.0194(4) Uani 1 1 d . . . . .
C13C C 1.14675(18) 0.35838(12) 0.64524(7) 0.0271(4) Uani 1 1 d . . . . .
H13G H 1.135692 0.307241 0.641222 0.041 Uiso 1 1 calc GR . . . .
H13H H 1.225749 0.367560 0.653800 0.041 Uiso 1 1 calc GR . . . .
H13I H 1.130386 0.383160 0.618149 0.041 Uiso 1 1 calc GR . . . .
C14C C 1.07979(18) 0.46765(11) 0.68642(8) 0.0295(5) Uani 1 1 d . . . . .
H14G H 1.056786 0.491442 0.659695 0.044 Uiso 1 1 calc GR . . . .
H14H H 1.159900 0.478318 0.692506 0.044 Uiso 1 1 calc GR . . . .
H14I H 1.032339 0.484572 0.710310 0.044 Uiso 1 1 calc GR . . . .
C15C C 1.09574(19) 0.34725(15) 0.72408(7) 0.0350(5) Uani 1 1 d . . . . .
H15D H 1.045282 0.363705 0.747193 0.053 Uiso 1 1 calc GR . . . .
H15E H 1.174954 0.357895 0.731666 0.053 Uiso 1 1 calc GR . . . .
H15F H 1.086683 0.295908 0.720329 0.053 Uiso 1 1 calc GR . . . .
C16C C 0.76927(18) 0.65346(9) 0.70388(6) 0.0208(4) Uani 1 1 d . . . . .
C17C C 0.7258(2) 0.69869(11) 0.66543(7) 0.0316(5) Uani 1 1 d . . . . .
H17G H 0.771228 0.688075 0.639715 0.047 Uiso 1 1 calc GR . . . .
H17H H 0.732907 0.749202 0.672494 0.047 Uiso 1 1 calc GR . . . .
H17I H 0.645647 0.687375 0.659794 0.047 Uiso 1 1 calc GR . . . .
C18C C 0.89815(18) 0.66525(10) 0.71114(7) 0.0254(4) Uani 1 1 d . . . . .
H18G H 0.923553 0.636889 0.735837 0.038 Uiso 1 1 calc GR . . . .
H18H H 0.912457 0.715614 0.716902 0.038 Uiso 1 1 calc GR . . . .
H18I H 0.940165 0.650711 0.685291 0.038 Uiso 1 1 calc GR . . . .
C19C C 0.69606(18) 0.66731(11) 0.74473(6) 0.0255(4) Uani 1 1 d . . . . .
H19G H 0.615831 0.657705 0.738236 0.038 Uiso 1 1 calc GR . . . .
H19H H 0.704674 0.716930 0.753652 0.038 Uiso 1 1 calc GR . . . .
H19I H 0.721466 0.636049 0.768095 0.038 Uiso 1 1 calc GR . . . .

loop_
_atom_site_aniso_label
_atom_site_aniso_U_11
_atom_site_aniso_U_22
_atom_site_aniso_U_33
_atom_site_aniso_U_23
_atom_site_aniso_U_13
_atom_site_aniso_U_12
F1 0.0245(6) 0.0209(5) 0.0241(6) -0.0019(4) 0.0077(5) 0.0051(4)
O1 0.0171(6) 0.0277(7) 0.0143(6) 0.0030(5) 0.0009(5) 0.0037(5)
O2 0.0133(6) 0.0278(7) 0.0160(6) 0.0066(5) 0.0017(5) 0.0069(5)
O3 0.0483(10) 0.0306(8) 0.0306(8) 0.0099(7) 0.0188(8) 0.0069(7)
O4 0.0374(9) 0.0329(8) 0.0366(9) 0.0095(7) -0.0121(7) 0.0096(7)
N1 0.0144(7) 0.0175(7) 0.0134(7) 0.0021(6) 0.0010(6) 0.0020(5)
N2 0.0312(9) 0.0149(7) 0.0156(7) -0.0018(6) -0.0042(7) 0.0017(6)
C1 0.0129(8) 0.0171(8) 0.0173(8) -0.0003(7) -0.0007(7) -0.0009(6)
C2 0.0147(8) 0.0137(8) 0.0142(8) 0.0004(6) 0.0005(7) 0.0010(6)
C3 0.0197(8) 0.0150(8) 0.0140(8) 0.0008(7) 0.0004(7) 0.0030(7)
C4 0.0309(10) 0.0176(9) 0.0224(9) -0.0017(7) -0.0090(8) 0.0012(7)
C5 0.0455(12) 0.0181(9) 0.0238(10) -0.0025(8) -0.0130(9) 0.0007(9)
C6 0.0288(10) 0.0181(9) 0.0228(9) -0.0050(7) -0.0074(8) 0.0028(8)
C8 0.0320(11) 0.0343(11) 0.0277(11) -0.0003(9) -0.0084(9) -0.0109(9)
C9 0.0317(11) 0.0336(11) 0.0269(10) -0.0096(9) -0.0110(9) 0.0020(9)
C10 0.0255(10) 0.0249(10) 0.0383(12) -0.0079(9) -0.0086(9) -0.0019(8)
C11 0.0153(8) 0.0165(8) 0.0165(8) -0.0010(7) -0.0022(7) 0.0014(6)
C12 0.0180(8) 0.0173(8) 0.0179(8) -0.0027(7) -0.0008(7) -0.0018(7)
C13 0.0201(9) 0.0230(9) 0.0238(9) -0.0052(8) -0.0025(8) -0.0019(7)
C14 0.0265(10) 0.0158(8) 0.0303(10) -0.0019(8) -0.0084(8) 0.0008(7)
C15 0.0353(12) 0.0461(13) 0.0245(10) -0.0009(10) -0.0033(10) -0.0055(10)
C16 0.0127(8) 0.0209(9) 0.0190(8) 0.0044(7) -0.0008(7) 0.0051(7)
C17 0.0163(9) 0.0312(10) 0.0228(9) 0.0052(8) 0.0043(8) 0.0046(7)
C18 0.0226(9) 0.0226(9) 0.0223(9) 0.0035(7) 0.0002(8) 0.0004(7)
C19 0.0174(8) 0.0238(9) 0.0230(9) 0.0043(8) -0.0028(7) -0.0006(7)
C1D 0.0293(11) 0.0358(12) 0.0237(10) -0.0032(9) 0.0039(9) -0.0130(9)
C01L 0.0270(10) 0.0231(9) 0.0279(10) -0.0014(8) -0.0017(8) -0.0004(8)
C7 0.0255(10) 0.0248(9) 0.0226(9) 0.0011(8) 0.0027(8) 0.0029(8)
F1B 0.0184(5) 0.0198(5) 0.0217(5) 0.0019(4) 0.0042(4) -0.0044(4)
O1B 0.0219(6) 0.0251(7) 0.0143(6) 0.0010(5) -0.0017(5) -0.0046(5)
O2B 0.0179(6) 0.0249(7) 0.0186(6) 0.0046(5) -0.0032(5) -0.0084(5)
O3B 0.0278(7) 0.0284(7) 0.0241(7) 0.0094(6) -0.0008(6) 0.0012(6)
O4B 0.0204(7) 0.0394(8) 0.0282(7) -0.0021(7) -0.0083(6) -0.0052(6)
N1B 0.0154(7) 0.0189(7) 0.0138(7) 0.0024(6) -0.0007(6) -0.0026(6)
N2B 0.0166(7) 0.0220(8) 0.0155(7) -0.0028(6) -0.0001(6) 0.0026(6)
C1B 0.0148(8) 0.0157(8) 0.0178(8) -0.0003(7) 0.0010(7) -0.0001(6)
C2B 0.0146(8) 0.0163(8) 0.0133(8) 0.0006(7) 0.0004(7) -0.0004(6)
C3B 0.0154(8) 0.0174(8) 0.0137(8) 0.0019(7) 0.0001(7) -0.0022(7)
C4B 0.0176(9) 0.0209(9) 0.0154(8) -0.0018(7) 0.0009(7) -0.0011(7)
C5B 0.0167(9) 0.0283(10) 0.0177(9) -0.0044(8) -0.0001(7) 0.0016(7)
C6B 0.0175(8) 0.0217(9) 0.0188(9) -0.0016(7) 0.0040(7) -0.0025(7)
C7B 0.0300(10) 0.0283(10) 0.0207(9) -0.0034(8) -0.0015(8) 0.0058(8)
C8B 0.0348(11) 0.0340(11) 0.0191(9) -0.0019(9) 0.0005(9) -0.0013(9)
C9B 0.0342(11) 0.0254(10) 0.0202(9) -0.0060(8) 0.0099(8) -0.0081(8)
C10B 0.0333(11) 0.0227(10) 0.0320(11) -0.0040(8) 0.0109(9) 0.0027(8)
C11B 0.0164(8) 0.0171(8) 0.0150(8) -0.0005(7) 0.0007(7) -0.0017(7)
C12B 0.0172(8) 0.0175(8) 0.0179(8) 0.0007(7) 0.0025(7) 0.0006(7)
C13B 0.0251(10) 0.0240(9) 0.0239(9) -0.0052(8) 0.0045(8) 0.0004(8)
C14B 0.0171(9) 0.0266(10) 0.0270(10) -0.0010(8) 0.0022(8) 0.0016(7)
C15B 0.0288(10) 0.0212(9) 0.0230(9) 0.0047(8) 0.0043(8) 0.0008(8)
C16B 0.0163(9) 0.0232(9) 0.0236(9) -0.0009(8) -0.0025(7) -0.0080(7)
C17B 0.0290(11) 0.0348(11) 0.0327(11) 0.0037(10) 0.0016(9) -0.0158(9)
C18B 0.0200(10) 0.0354(12) 0.0395(12) 0.0006(10) -0.0015(9) 0.0006(8)
C19B 0.0302(11) 0.0305(11) 0.0307(11) -0.0080(9) -0.0009(9) -0.0087(9)
C1A 0.0230(10) 0.0217(10) 0.0571(15) 0.0029(10) 0.0079(10) -0.0031(8)
F1C 0.0231(5) 0.0121(5) 0.0217(5) 0.0036(4) -0.0003(4) 0.0034(4)
O1C 0.0259(6) 0.0158(6) 0.0144(6) -0.0004(5) -0.0014(5) 0.0013(5)
O2C 0.0291(7) 0.0125(6) 0.0178(6) -0.0004(5) -0.0049(5) 0.0041(5)
O3C 0.0321(8) 0.0245(7) 0.0257(7) 0.0044(6) -0.0112(6) -0.0005(6)
O4C 0.0381(8) 0.0250(7) 0.0314(8) -0.0135(6) -0.0063(7) 0.0005(6)
N1C 0.0217(7) 0.0123(7) 0.0126(7) 0.0006(5) -0.0021(6) 0.0001(6)
N2C 0.0213(8) 0.0178(7) 0.0176(7) -0.0017(6) -0.0013(6) -0.0047(6)
C1C 0.0149(8) 0.0143(8) 0.0169(8) 0.0006(7) 0.0009(7) -0.0008(6)
C2C 0.0162(8) 0.0126(8) 0.0149(8) 0.0003(6) -0.0012(7) -0.0008(6)
C3C 0.0196(8) 0.0113(8) 0.0158(8) 0.0005(6) -0.0029(7) 0.0001(7)
C4C 0.0183(8) 0.0142(8) 0.0170(8) 0.0001(7) 0.0007(7) -0.0006(7)
C5C 0.0258(9) 0.0186(9) 0.0283(10) -0.0019(8) 0.0076(9) -0.0039(8)
C6C 0.0205(9) 0.0169(8) 0.0290(10) -0.0029(7) 0.0061(8) -0.0065(7)
C7C 0.0319(11) 0.0434(13) 0.0303(12) -0.0031(10) 0.0008(10) -0.0146(10)
C8C 0.078(2) 0.0615(18) 0.0283(12) -0.0184(12) 0.0169(13) -0.0470(17)
C9C 0.0532(17) 0.0348(13) 0.084(2) -0.0331(15) 0.0485(17) -0.0229(13)
C10C 0.0401(14) 0.0249(11) 0.087(2) -0.0057(13) 0.0345(15) -0.0024(10)
C11C 0.0202(9) 0.0149(8) 0.0169(8) -0.0016(7) 0.0011(7) 0.0005(7)
C12C 0.0180(9) 0.0211(9) 0.0192(9) 0.0003(7) 0.0017(7) 0.0004(7)
C13C 0.0233(10) 0.0297(10) 0.0284(10) 0.0001(9) 0.0070(9) 0.0015(8)
C14C 0.0232(10) 0.0256(10) 0.0396(12) -0.0099(9) 0.0044(9) -0.0066(8)
C15C 0.0247(10) 0.0551(15) 0.0254(11) 0.0092(10) -0.0025(9) 0.0102(10)
C16C 0.0335(10) 0.0103(8) 0.0186(9) 0.0000(7) 0.0013(8) 0.0034(7)
C17C 0.0531(14) 0.0192(9) 0.0225(10) 0.0037(8) 0.0010(10) 0.0127(9)
C18C 0.0331(11) 0.0181(9) 0.0248(10) -0.0018(8) 0.0054(8) -0.0049(8)
C19C 0.0330(11) 0.0202(9) 0.0233(10) -0.0017(7) 0.0044(9) 0.0047(8)

loop_
_atom_type_symbol
_atom_type_description
_atom_type_scat_dispersion_real
_atom_type_scat_dispersion_imag
_atom_type_scat_source
C C 0.0181 0.0091 'International Tables Vol C Tables 4.2.6.8 and 6.1.1.4'
H H 0.0000 0.0000 'International Tables Vol C Tables 4.2.6.8 and 6.1.1.4'
F F 0.0727 0.0534 'International Tables Vol C Tables 4.2.6.8 and 6.1.1.4'
N N 0.0311 0.0180 'International Tables Vol C Tables 4.2.6.8 and 6.1.1.4'
O O 0.0492 0.0322 'International Tables Vol C Tables 4.2.6.8 and 6.1.1.4'

loop_
_exptl_crystal_face_index_h
_exptl_crystal_face_index_k
_exptl_crystal_face_index_l
_exptl_crystal_face_perp_dist
-6 -7 -3 0.1185
-5 10 0 0.1161
-2 -1 -19 0.1650
2 1 19 0.1650
7 5 3 0.1072
7 -5 0 0.1129
6 -5 -8 0.1499
7 1 -5 0.1475
6 7 1 0.1253

loop_
_geom_angle_atom_site_label_1
_geom_angle_atom_site_label_2
_geom_angle_atom_site_label_3
_geom_angle
_geom_angle_site_symmetry_1
_geom_angle_site_symmetry_3
_geom_angle_publ_flag
C1 O2 C16 120.87(13) . . ?
C1 N1 H1 119.5 . . ?
C1 N1 C2 120.98(14) . . ?
C2 N1 H1 119.5 . . ?
O3 N2 C3 115.69(15) . . ?
O4 N2 O3 125.26(17) . . ?
O4 N2 C3 119.04(16) . . ?
O1 C1 O2 126.87(16) . . ?
O1 C1 N1 124.21(16) . . ?
O2 C1 N1 108.92(14) . . ?
N1 C2 H2 107.0 . . ?
N1 C2 C3 112.06(14) . . ?
N1 C2 C11 111.41(14) . . ?
C3 C2 H2 107.0 . . ?
C11 C2 H2 107.0 . . ?
C11 C2 C3 112.00(14) . . ?
F1 C3 N2 104.42(14) . . ?
F1 C3 C2 106.88(14) . . ?
F1 C3 C4 109.07(15) . . ?
N2 C3 C2 109.59(14) . . ?
C4 C3 N2 109.28(15) . . ?
C4 C3 C2 116.85(15) . . ?
C3 C4 H4A 109.1 . . ?
C3 C4 H4B 109.1 . . ?
C3 C4 C5 112.31(16) . . ?
H4A C4 H4B 107.9 . . ?
C5 C4 H4A 109.1 . . ?
C5 C4 H4B 109.1 . . ?
C4 C5 H5A 108.8 . . ?
C4 C5 H5B 108.8 . . ?
H5A C5 H5B 107.7 . . ?
C6 C5 C4 113.81(16) . . ?
C6 C5 H5A 108.8 . . ?
C6 C5 H5B 108.8 . . ?
C8 C6 C5 119.28(18) . . ?
C01L C6 C5 122.40(19) . . ?
C01L C6 C8 118.20(18) . . ?
C6 C8 H8 119.5 . . ?
C15 C8 C6 121.0(2) . . ?
C15 C8 H8 119.5 . . ?
C10 C9 H9 120.2 . . ?
C10 C9 C15 119.7(2) . . ?
C15 C9 H9 120.2 . . ?
C9 C10 H10 119.9 . . ?
C9 C10 C01L 120.25(19) . . ?
C01L C10 H10 119.9 . . ?
C2 C11 H11A 108.4 . . ?
C2 C11 H11B 108.4 . . ?
C2 C11 C12 115.53(14) . . ?
H11A C11 H11B 107.5 . . ?
C12 C11 H11A 108.4 . . ?
C12 C11 H11B 108.4 . . ?
C13 C12 C11 107.09(15) . . ?
C13 C12 C14 108.97(15) . . ?
C14 C12 C11 112.10(15) . . ?
C1D C12 C11 110.27(15) . . ?
C1D C12 C13 109.02(16) . . ?
C1D C12 C14 109.31(17) . . ?
C12 C13 H13A 109.5 . . ?
C12 C13 H13B 109.5 . . ?
C12 C13 H13C 109.5 . . ?
H13A C13 H13B 109.5 . . ?
H13A C13 H13C 109.5 . . ?
H13B C13 H13C 109.5 . . ?
C12 C14 H14A 109.5 . . ?
C12 C14 H14B 109.5 . . ?
C12 C14 H14C 109.5 . . ?
H14A C14 H14B 109.5 . . ?
H14A C14 H14C 109.5 . . ?
H14B C14 H14C 109.5 . . ?
C8 C15 H15 119.9 . . ?
C9 C15 C8 120.2(2) . . ?
C9 C15 H15 119.9 . . ?
O2 C16 C17 101.86(14) . . ?
O2 C16 C18 109.06(14) . . ?
O2 C16 C19 110.44(15) . . ?
C17 C16 C18 110.68(16) . . ?
C17 C16 C19 110.52(16) . . ?
C18 C16 C19 113.63(15) . . ?
C16 C17 H17A 109.5 . . ?
C16 C17 H17B 109.5 . . ?
C16 C17 H17C 109.5 . . ?
H17A C17 H17B 109.5 . . ?
H17A C17 H17C 109.5 . . ?
H17B C17 H17C 109.5 . . ?
C16 C18 H18A 109.5 . . ?
C16 C18 H18B 109.5 . . ?
C16 C18 H18C 109.5 . . ?
H18A C18 H18B 109.5 . . ?
H18A C18 H18C 109.5 . . ?
H18B C18 H18C 109.5 . . ?
C16 C19 H19A 109.5 . . ?
C16 C19 H19B 109.5 . . ?
C16 C19 H19C 109.5 . . ?
H19A C19 H19B 109.5 . . ?
H19A C19 H19C 109.5 . . ?
H19B C19 H19C 109.5 . . ?
C12 C1D H1DA 109.5 . . ?
C12 C1D H1DB 109.5 . . ?
C12 C1D H1DC 109.5 . . ?
H1DA C1D H1DB 109.5 . . ?
H1DA C1D H1DC 109.5 . . ?
H1DB C1D H1DC 109.5 . . ?
C6 C01L C10 120.7(2) . . ?
C6 C01L H01L 119.7 . . ?
C10 C01L H01L 119.7 . . ?
C6B C7 H7 119.6 . . ?
C6B C7 C10B 120.73(19) . . ?
C10B C7 H7 119.6 . . ?
C1B O2B C16B 121.70(14) . . ?
C1B N1B H1B 118.8 . . ?
C1B N1B C2B 122.32(15) . . ?
C2B N1B H1B 118.8 . . ?
O3B N2B C3B 115.51(14) . . ?
O4B N2B O3B 125.25(16) . . ?
O4B N2B C3B 119.24(15) . . ?
O1B C1B O2B 126.58(16) . . ?
O1B C1B N1B 125.01(16) . . ?
O2B C1B N1B 108.41(15) . . ?
N1B C2B H2B 107.1 . . ?
N1B C2B C3B 113.11(14) . . ?
N1B C2B C11B 110.91(14) . . ?
C3B C2B H2B 107.1 . . ?
C11B C2B H2B 107.1 . . ?
C11B C2B C3B 111.29(14) . . ?
F1B C3B N2B 105.11(13) . . ?
F1B C3B C2B 106.36(14) . . ?
F1B C3B C4B 109.12(14) . . ?
N2B C3B C2B 110.49(13) . . ?
C4B C3B N2B 108.31(14) . . ?
C4B C3B C2B 116.82(14) . . ?
C3B C4B H4BA 109.3 . . ?
C3B C4B H4BB 109.3 . . ?
C3B C4B C5B 111.56(15) . . ?
H4BA C4B H4BB 108.0 . . ?
C5B C4B H4BA 109.3 . . ?
C5B C4B H4BB 109.3 . . ?
C4B C5B H5BA 108.6 . . ?
C4B C5B H5BB 108.6 . . ?
H5BA C5B H5BB 107.6 . . ?
C6B C5B C4B 114.54(15) . . ?
C6B C5B H5BA 108.6 . . ?
C6B C5B H5BB 108.6 . . ?
C7 C6B C5B 120.26(17) . . ?
C7 C6B C7B 118.36(17) . . ?
C7B C6B C5B 121.21(17) . . ?
C6B C7B H7B 119.5 . . ?
C8B C7B C6B 120.94(19) . . ?
C8B C7B H7B 119.5 . . ?
C7B C8B H8B 120.0 . . ?
C7B C8B C9B 120.1(2) . . ?
C9B C8B H8B 120.0 . . ?
C8B C9B H9B 120.1 . . ?
C10B C9B C8B 119.71(19) . . ?
C10B C9B H9B 120.1 . . ?
C7 C10B H10B 119.9 . . ?
C9B C10B C7 120.18(19) . . ?
C9B C10B H10B 119.9 . . ?
C2B C11B H11C 108.4 . . ?
C2B C11B H11D 108.4 . . ?
C2B C11B C12B 115.42(14) . . ?
H11C C11B H11D 107.5 . . ?
C12B C11B H11C 108.4 . . ?
C12B C11B H11D 108.4 . . ?
C13B C12B C11B 107.19(15) . . ?
C14B C12B C11B 111.34(15) . . ?
C14B C12B C13B 109.87(15) . . ?
C15B C12B C11B 110.44(15) . . ?
C15B C12B C13B 108.45(15) . . ?
C15B C12B C14B 109.50(16) . . ?
C12B C13B H13D 109.5 . . ?
C12B C13B H13E 109.5 . . ?
C12B C13B H13F 109.5 . . ?
H13D C13B H13E 109.5 . . ?
H13D C13B H13F 109.5 . . ?
H13E C13B H13F 109.5 . . ?
C12B C14B H14D 109.5 . . ?
C12B C14B H14E 109.5 . . ?
C12B C14B H14F 109.5 . . ?
H14D C14B H14E 109.5 . . ?
H14D C14B H14F 109.5 . . ?
H14E C14B H14F 109.5 . . ?
C12B C15B H15A 109.5 . . ?
C12B C15B H15B 109.5 . . ?
C12B C15B H15C 109.5 . . ?
H15A C15B H15B 109.5 . . ?
H15A C15B H15C 109.5 . . ?
H15B C15B H15C 109.5 . . ?
O2B C16B C17B 101.82(15) . . ?
O2B C16B C18B 108.87(15) . . ?
O2B C16B C19B 110.60(15) . . ?
C18B C16B C17B 111.41(18) . . ?
C19B C16B C17B 110.51(17) . . ?
C19B C16B C18B 113.05(18) . . ?
C16B C17B H17D 109.5 . . ?
C16B C17B H17E 109.5 . . ?
C16B C17B H17F 109.5 . . ?
H17D C17B H17E 109.5 . . ?
H17D C17B H17F 109.5 . . ?
H17E C17B H17F 109.5 . . ?
C16B C18B H18D 109.5 . . ?
C16B C18B H18E 109.5 . . ?
C16B C18B H18F 109.5 . . ?
H18D C18B H18E 109.5 . . ?
H18D C18B H18F 109.5 . . ?
H18E C18B H18F 109.5 . . ?
C16B C19B H19D 109.5 . . ?
C16B C19B H19E 109.5 . . ?
C16B C19B H19F 109.5 . . ?
H19D C19B H19E 109.5 . . ?
H19D C19B H19F 109.5 . . ?
H19E C19B H19F 109.5 . . ?
C6C C1A H1A 119.2 . . ?
C10C C1A H1A 119.2 . . ?
C10C C1A C6C 121.6(3) . . ?
C1C O2C C16C 120.30(13) . . ?
C1C N1C H1C 119.3 . . ?
C1C N1C C2C 121.49(14) . . ?
C2C N1C H1C 119.3 . . ?
O3C N2C C3C 116.29(14) . . ?
O4C N2C O3C 124.99(16) . . ?
O4C N2C C3C 118.67(15) . . ?
O1C C1C O2C 126.30(16) . . ?
O1C C1C N1C 124.61(16) . . ?
O2C C1C N1C 109.09(14) . . ?
N1C C2C H2C 106.4 . . ?
N1C C2C C3C 111.49(14) . . ?
N1C C2C C11C 111.91(14) . . ?
C3C C2C H2C 106.4 . . ?
C11C C2C H2C 106.4 . . ?
C11C C2C C3C 113.71(14) . . ?
F1C C3C N2C 104.87(13) . . ?
F1C C3C C2C 107.69(14) . . ?
F1C C3C C4C 109.97(14) . . ?
N2C C3C C2C 109.58(14) . . ?
C4C C3C N2C 109.89(14) . . ?
C4C C3C C2C 114.40(14) . . ?
C3C C4C H4CA 108.8 . . ?
C3C C4C H4CB 108.8 . . ?
C3C C4C C5C 113.85(15) . . ?
H4CA C4C H4CB 107.7 . . ?
C5C C4C H4CA 108.8 . . ?
C5C C4C H4CB 108.8 . . ?
C4C C5C H5CA 109.5 . . ?
C4C C5C H5CB 109.5 . . ?
H5CA C5C H5CB 108.1 . . ?
C6C C5C C4C 110.60(15) . . ?
C6C C5C H5CA 109.5 . . ?
C6C C5C H5CB 109.5 . . ?
C1A C6C C5C 120.0(2) . . ?
C1A C6C C7C 119.1(2) . . ?
C7C C6C C5C 120.94(19) . . ?
C6C C7C H7C 120.5 . . ?
C6C C7C C8C 119.0(3) . . ?
C8C C7C H7C 120.5 . . ?
C7C C8C H8C 119.8 . . ?
C9C C8C C7C 120.3(3) . . ?
C9C C8C H8C 119.8 . . ?
C8C C9C H9C 120.0 . . ?
C10C C9C C8C 120.1(2) . . ?
C10C C9C H9C 120.0 . . ?
C1A C10C H10C 120.1 . . ?
C9C C10C C1A 119.8(3) . . ?
C9C C10C H10C 120.1 . . ?
C2C C11C H11E 108.7 . . ?
C2C C11C H11F 108.7 . . ?
C2C C11C C12C 114.11(14) . . ?
H11E C11C H11F 107.6 . . ?
C12C C11C H11E 108.7 . . ?
C12C C11C H11F 108.7 . . ?
C13C C12C C11C 108.13(15) . . ?
C14C C12C C11C 111.89(16) . . ?
C14C C12C C13C 109.14(16) . . ?
C15C C12C C11C 109.37(16) . . ?
C15C C12C C13C 107.99(16) . . ?
C15C C12C C14C 110.23(18) . . ?
C12C C13C H13G 109.5 . . ?
C12C C13C H13H 109.5 . . ?
C12C C13C H13I 109.5 . . ?
H13G C13C H13H 109.5 . . ?
H13G C13C H13I 109.5 . . ?
H13H C13C H13I 109.5 . . ?
C12C C14C H14G 109.5 . . ?
C12C C14C H14H 109.5 . . ?
C12C C14C H14I 109.5 . . ?
H14G C14C H14H 109.5 . . ?
H14G C14C H14I 109.5 . . ?
H14H C14C H14I 109.5 . . ?
C12C C15C H15D 109.5 . . ?
C12C C15C H15E 109.5 . . ?
C12C C15C H15F 109.5 . . ?
H15D C15C H15E 109.5 . . ?
H15D C15C H15F 109.5 . . ?
H15E C15C H15F 109.5 . . ?
O2C C16C C17C 101.94(15) . . ?
O2C C16C C18C 108.66(15) . . ?
O2C C16C C19C 110.69(15) . . ?
C18C C16C C17C 110.81(18) . . ?
C18C C16C C19C 113.50(17) . . ?
C19C C16C C17C 110.61(16) . . ?
C16C C17C H17G 109.5 . . ?
C16C C17C H17H 109.5 . . ?
C16C C17C H17I 109.5 . . ?
H17G C17C H17H 109.5 . . ?
H17G C17C H17I 109.5 . . ?
H17H C17C H17I 109.5 . . ?
C16C C18C H18G 109.5 . . ?
C16C C18C H18H 109.5 . . ?
C16C C18C H18I 109.5 . . ?
H18G C18C H18H 109.5 . . ?
H18G C18C H18I 109.5 . . ?
H18H C18C H18I 109.5 . . ?
C16C C19C H19G 109.5 . . ?
C16C C19C H19H 109.5 . . ?
C16C C19C H19I 109.5 . . ?
H19G C19C H19H 109.5 . . ?
H19G C19C H19I 109.5 . . ?
H19H C19C H19I 109.5 . . ?

loop_
_geom_bond_atom_site_label_1
_geom_bond_atom_site_label_2
_geom_bond_distance
_geom_bond_site_symmetry_2
_geom_bond_publ_flag
F1 C3 1.373(2) . ?
O1 C1 1.216(2) . ?
O2 C1 1.339(2) . ?
O2 C16 1.483(2) . ?
O3 N2 1.219(2) . ?
O4 N2 1.214(2) . ?
N1 H1 0.8600 . ?
N1 C1 1.361(2) . ?
N1 C2 1.441(2) . ?
N2 C3 1.533(2) . ?
C2 H2 0.9800 . ?
C2 C3 1.545(2) . ?
C2 C11 1.531(2) . ?
C3 C4 1.507(3) . ?
C4 H4A 0.9700 . ?
C4 H4B 0.9700 . ?
C4 C5 1.543(3) . ?
C5 H5A 0.9700 . ?
C5 H5B 0.9700 . ?
C5 C6 1.512(3) . ?
C6 C8 1.391(3) . ?
C6 C01L 1.385(3) . ?
C8 H8 0.9300 . ?
C8 C15 1.383(3) . ?
C9 H9 0.9300 . ?
C9 C10 1.370(3) . ?
C9 C15 1.383(3) . ?
C10 H10 0.9300 . ?
C10 C01L 1.397(3) . ?
C11 H11A 0.9700 . ?
C11 H11B 0.9700 . ?
C11 C12 1.541(2) . ?
C12 C13 1.534(2) . ?
C12 C14 1.536(3) . ?
C12 C1D 1.528(3) . ?
C13 H13A 0.9600 . ?
C13 H13B 0.9600 . ?
C13 H13C 0.9600 . ?
C14 H14A 0.9600 . ?
C14 H14B 0.9600 . ?
C14 H14C 0.9600 . ?
C15 H15 0.9300 . ?
C16 C17 1.514(2) . ?
C16 C18 1.517(3) . ?
C16 C19 1.521(3) . ?
C17 H17A 0.9600 . ?
C17 H17B 0.9600 . ?
C17 H17C 0.9600 . ?
C18 H18A 0.9600 . ?
C18 H18B 0.9600 . ?
C18 H18C 0.9600 . ?
C19 H19A 0.9600 . ?
C19 H19B 0.9600 . ?
C19 H19C 0.9600 . ?
C1D H1DA 0.9600 . ?
C1D H1DB 0.9600 . ?
C1D H1DC 0.9600 . ?
C01L H01L 0.9300 . ?
C7 H7 0.9300 . ?
C7 C6B 1.390(3) . ?
C7 C10B 1.396(3) . ?
F1B C3B 1.370(2) . ?
O1B C1B 1.218(2) . ?
O2B C1B 1.346(2) . ?
O2B C16B 1.476(2) . ?
O3B N2B 1.225(2) . ?
O4B N2B 1.216(2) . ?
N1B H1B 0.8600 . ?
N1B C1B 1.353(2) . ?
N1B C2B 1.450(2) . ?
N2B C3B 1.536(2) . ?
C2B H2B 0.9800 . ?
C2B C3B 1.541(2) . ?
C2B C11B 1.534(2) . ?
C3B C4B 1.516(2) . ?
C4B H4BA 0.9700 . ?
C4B H4BB 0.9700 . ?
C4B C5B 1.536(2) . ?
C5B H5BA 0.9700 . ?
C5B H5BB 0.9700 . ?
C5B C6B 1.512(2) . ?
C6B C7B 1.393(3) . ?
C7B H7B 0.9300 . ?
C7B C8B 1.386(3) . ?
C8B H8B 0.9300 . ?
C8B C9B 1.388(3) . ?
C9B H9B 0.9300 . ?
C9B C10B 1.376(3) . ?
C10B H10B 0.9300 . ?
C11B H11C 0.9700 . ?
C11B H11D 0.9700 . ?
C11B C12B 1.541(2) . ?
C12B C13B 1.533(3) . ?
C12B C14B 1.531(2) . ?
C12B C15B 1.528(2) . ?
C13B H13D 0.9600 . ?
C13B H13E 0.9600 . ?
C13B H13F 0.9600 . ?
C14B H14D 0.9600 . ?
C14B H14E 0.9600 . ?
C14B H14F 0.9600 . ?
C15B H15A 0.9600 . ?
C15B H15B 0.9600 . ?
C15B H15C 0.9600 . ?
C16B C17B 1.518(3) . ?
C16B C18B 1.517(3) . ?
C16B C19B 1.515(3) . ?
C17B H17D 0.9600 . ?
C17B H17E 0.9600 . ?
C17B H17F 0.9600 . ?
C18B H18D 0.9600 . ?
C18B H18E 0.9600 . ?
C18B H18F 0.9600 . ?
C19B H19D 0.9600 . ?
C19B H19E 0.9600 . ?
C19B H19F 0.9600 . ?
C1A H1A 0.9300 . ?
C1A C6C 1.386(3) . ?
C1A C10C 1.369(3) . ?
F1C C3C 1.3703(19) . ?
O1C C1C 1.221(2) . ?
O2C C1C 1.342(2) . ?
O2C C16C 1.481(2) . ?
O3C N2C 1.224(2) . ?
O4C N2C 1.216(2) . ?
N1C H1C 0.8600 . ?
N1C C1C 1.353(2) . ?
N1C C2C 1.442(2) . ?
N2C C3C 1.535(2) . ?
C2C H2C 0.9800 . ?
C2C C3C 1.541(2) . ?
C2C C11C 1.538(2) . ?
C3C C4C 1.514(2) . ?
C4C H4CA 0.9700 . ?
C4C H4CB 0.9700 . ?
C4C C5C 1.533(2) . ?
C5C H5CA 0.9700 . ?
C5C H5CB 0.9700 . ?
C5C C6C 1.504(3) . ?
C6C C7C 1.389(3) . ?
C7C H7C 0.9300 . ?
C7C C8C 1.405(4) . ?
C8C H8C 0.9300 . ?
C8C C9C 1.383(5) . ?
C9C H9C 0.9300 . ?
C9C C10C 1.370(5) . ?
C10C H10C 0.9300 . ?
C11C H11E 0.9700 . ?
C11C H11F 0.9700 . ?
C11C C12C 1.543(3) . ?
C12C C13C 1.532(3) . ?
C12C C14C 1.529(3) . ?
C12C C15C 1.525(3) . ?
C13C H13G 0.9600 . ?
C13C H13H 0.9600 . ?
C13C H13I 0.9600 . ?
C14C H14G 0.9600 . ?
C14C H14H 0.9600 . ?
C14C H14I 0.9600 . ?
C15C H15D 0.9600 . ?
C15C H15E 0.9600 . ?
C15C H15F 0.9600 . ?
C16C C17C 1.520(3) . ?
C16C C18C 1.514(3) . ?
C16C C19C 1.521(3) . ?
C17C H17G 0.9600 . ?
C17C H17H 0.9600 . ?
C17C H17I 0.9600 . ?
C18C H18G 0.9600 . ?
C18C H18H 0.9600 . ?
C18C H18I 0.9600 . ?
C19C H19G 0.9600 . ?
C19C H19H 0.9600 . ?
C19C H19I 0.9600 . ?

loop_
_exptl_oxdiff_crystal_face_indexfrac_h
_exptl_oxdiff_crystal_face_indexfrac_k
_exptl_oxdiff_crystal_face_indexfrac_l
_exptl_oxdiff_crystal_face_x
_exptl_oxdiff_crystal_face_y
_exptl_oxdiff_crystal_face_z
-5.9950 -6.9988 -2.9982 -0.9411 0.1133 0.3322
-4.9991 9.9891 -0.0071 0.3224 0.4718 0.9037
-1.9978 -1.0057 -18.9916 -0.4006 0.8974 -0.2048
1.9978 1.0057 18.9916 0.4006 -0.8974 0.2048
6.9948 5.0010 2.9996 0.8767 -0.2077 -0.5130
6.9969 -4.9919 0.0057 0.1636 -0.3815 -0.9376
5.9979 -4.9947 -7.9910 0.0123 0.0146 -0.9915
6.9960 1.0019 -4.9948 0.5242 0.0319 -0.8204
5.9951 6.9982 0.9991 0.9214 -0.0224 -0.3727
